data_4001348
loop_
_publ_author_name
'Boyle, Timothy J.'
'Hernandez-Sanchez, Bernadette A.'
'Baros, Christina M.'
'Brewer, Luke N.'
'Rodriguez, Mark A.'

_publ_section_title
;
 Influencing the Morphology and Phase of Calcium Ceramic Nanoparticles
 Based on the Calcium Alkoxide Precursors' Characteristics
;
_journal_issue 8
_journal_name_full 'Chemistry of Materials'
_journal_page_first 2016
_journal_paper_doi 10.1021/cm0700091
_journal_volume 19
_journal_year 2007
_chemical_formula_moiety 'C64 H100 Ca2 O8'
_chemical_formula_sum 'C64 H100 Ca2 O8'
_chemical_formula_weight 1077.60
_chemical_name_systematic
; 
 ? 
;
_space_group_IT_number 14
_symmetry_cell_setting monoclinic
_symmetry_space_group_name_Hall '-P 2ybc'
_symmetry_space_group_name_H-M 'P 1 21/c 1'
_atom_sites_solution_hydrogens geom
_atom_sites_solution_primary direct
_atom_sites_solution_secondary difmap
_audit_creation_method SHELXL-97
_cell_angle_alpha 90.00
_cell_angle_beta 99.677(7)
_cell_angle_gamma 90.00
_cell_formula_units_Z 4
_cell_length_a 19.951(8)
_cell_length_b 14.435(6)
_cell_length_c 21.707(9)
_cell_measurement_reflns_used 100
_cell_measurement_temperature 153(2)
_cell_measurement_theta_max 25.35
_cell_measurement_theta_min 1.04
_cell_volume 6163(4)
_computing_cell_refinement 'SMART 5.054 (Bruker, 1998)'
_computing_data_collection 'SMART 5.054 (Bruker, 1998)'
_computing_data_reduction 'SAINT 6.02 (Bruker, 2001)'
_computing_molecular_graphics 'SHELXTL 5.1  (Bruker, 1998)'
_computing_publication_material 'SHELXTL 5.1  (Bruker, 1998)'
_computing_structure_refinement 'XSHELL 4.01 (Bruker, 2000)'
_computing_structure_solution 'SHELXTL 5.1  (Bruker, 1998)'
_diffrn_ambient_temperature 153(2)
_diffrn_measured_fraction_theta_full 0.991
_diffrn_measured_fraction_theta_max 0.991
_diffrn_measurement_device_type 'CCD area detector'
_diffrn_measurement_method 'phi and omega scans'
_diffrn_radiation_monochromator graphite
_diffrn_radiation_source 'fine-focus sealed tube'
_diffrn_radiation_type MoK\a
_diffrn_radiation_wavelength 0.71073
_diffrn_reflns_av_R_equivalents 0.0711
_diffrn_reflns_av_sigmaI/netI 0.0657
_diffrn_reflns_limit_h_max 23
_diffrn_reflns_limit_h_min -23
_diffrn_reflns_limit_k_max 17
_diffrn_reflns_limit_k_min -17
_diffrn_reflns_limit_l_max 26
_diffrn_reflns_limit_l_min -26
_diffrn_reflns_number 44003
_diffrn_reflns_theta_full 25.35
_diffrn_reflns_theta_max 25.35
_diffrn_reflns_theta_min 1.04
_exptl_absorpt_coefficient_mu 0.236
_exptl_absorpt_correction_T_max 0.980
_exptl_absorpt_correction_T_min 0.970
_exptl_absorpt_correction_type empirical
_exptl_absorpt_process_details 'SADABS ver 2.03, Sheldrick (1999).'
_exptl_crystal_colour colorless
_exptl_crystal_density_diffrn 1.161
_exptl_crystal_density_meas ?
_exptl_crystal_density_method 'not measured'
_exptl_crystal_description irregular
_exptl_crystal_F_000 2352
_exptl_crystal_size_max 0.13
_exptl_crystal_size_mid 0.13
_exptl_crystal_size_min 0.10
_refine_diff_density_max 0.512
_refine_diff_density_min -0.261
_refine_diff_density_rms 0.052
_refine_ls_extinction_method none
_refine_ls_goodness_of_fit_ref 1.050
_refine_ls_hydrogen_treatment constr
_refine_ls_matrix_type full
_refine_ls_number_parameters 683
_refine_ls_number_reflns 11190
_refine_ls_number_restraints 0
_refine_ls_restrained_S_all 1.050
_refine_ls_R_factor_all 0.0920
_refine_ls_R_factor_gt 0.0578
_refine_ls_shift/su_max 0.000
_refine_ls_shift/su_mean 0.000
_refine_ls_structure_factor_coef Fsqd
_refine_ls_weighting_details 'calc w=1/[\s^2^(Fo^2^)+(0.0443P)^2^+3.2461P] where P=(Fo^2^+2Fc^2^)/3'
_refine_ls_weighting_scheme calc
_refine_ls_wR_factor_gt 0.1172
_refine_ls_wR_factor_ref 0.1333
_reflns_number_gt 7863
_reflns_number_total 11190
_reflns_threshold_expression >2sigma(I)
_cod_data_source_file cm0700091si20070102_085826.cif
_cod_data_source_block 6sp261s
_cod_depositor_comments
;
The following automatic conversions were performed:

'_symmetry_cell_setting' value 'Monoclinic' changed to 'monoclinic'
according to /home/saulius/struct/CIF-dictionaries/cif_core.dic
dictionary named 'cif_core.dic' version 2.4.1 from 2010-06-29.

Automatic conversion script
Id: cif_fix_values 1715 2011-07-08 13:25:40Z adriana 

The following automatic conversions were performed:

'_exptl_crystal_density_meas' value 'not measured' was changed to '?'
- the value is perceived as not measured.

Automatic conversion script
Id: cif_fix_values 3008 2015-01-20 13:52:24Z robertas 
;
_cod_original_sg_symbol_Hall '-P 2ybc  '
_cod_original_sg_symbol_H-M 'P2(1)/c  '
_cod_database_code 4001348

loop_
_symmetry_equiv_pos_as_xyz
'x, y, z'
'-x, y+1/2, -z+1/2'
'-x, -y, -z'
'x, -y-1/2, z-1/2'

loop_
_atom_site_label
_atom_site_type_symbol
_atom_site_fract_x
_atom_site_fract_y
_atom_site_fract_z
_atom_site_U_iso_or_equiv
_atom_site_adp_type
_atom_site_occupancy
_atom_site_symmetry_multiplicity
_atom_site_calc_flag
_atom_site_refinement_flags
Ca1 Ca 0.25337(3) -0.05674(4) 0.26207(3) 0.02602(14) Uani 1 1 d .
Ca2 Ca 0.24226(3) 0.13885(4) 0.36655(3) 0.02834(15) Uani 1 1 d .
O1 O 0.30897(9) 0.07918(12) 0.29726(8) 0.0285(4) Uani 1 1 d .
O2 O 0.18398(9) 0.01319(12) 0.32220(8) 0.0273(4) Uani 1 1 d .
O3 O 0.17858(9) 0.22796(13) 0.40966(9) 0.0328(5) Uani 1 1 d .
O4 O 0.28639(10) -0.19199(13) 0.29614(9) 0.0351(5) Uani 1 1 d .
O5 O 0.33309(10) -0.07137(15) 0.18788(9) 0.0429(5) Uani 1 1 d .
O6 O 0.16279(10) -0.08872(14) 0.17765(9) 0.0378(5) Uani 1 1 d .
O7 O 0.28304(11) 0.05831(15) 0.45875(9) 0.0458(6) Uani 1 1 d .
O8 O 0.33246(10) 0.25343(15) 0.40462(10) 0.0445(6) Uani 1 1 d .
C1 C 0.35320(14) 0.12802(19) 0.26918(13) 0.0306(7) Uani 1 1 d .
C2 C 0.42379(14) 0.1139(2) 0.28627(13) 0.0325(7) Uani 1 1 d .
C3 C 0.46798(16) 0.1671(2) 0.25806(16) 0.0476(9) Uani 1 1 d .
H3 H 0.5156 0.1576 0.2693 0.057 Uiso 1 1 calc R
C4 C 0.44460(19) 0.2331(3) 0.21431(18) 0.0585(10) Uani 1 1 d .
H4 H 0.4757 0.2698 0.1962 0.070 Uiso 1 1 calc R
C5 C 0.37561(19) 0.2458(3) 0.19689(17) 0.0572(10) Uani 1 1 d .
H5 H 0.3596 0.2913 0.1663 0.069 Uiso 1 1 calc R
C6 C 0.32888(15) 0.1939(2) 0.22299(15) 0.0397(8) Uani 1 1 d .
C7 C 0.45038(15) 0.0439(2) 0.33631(14) 0.0375(7) Uani 1 1 d .
H7 H 0.4157 -0.0064 0.3348 0.045 Uiso 1 1 calc R
C8 C 0.51767(15) -0.0010(2) 0.32779(16) 0.0481(9) Uani 1 1 d .
H8A H 0.5131 -0.0280 0.2859 0.072 Uiso 1 1 calc R
H8B H 0.5294 -0.0498 0.3591 0.072 Uiso 1 1 calc R
H8C H 0.5536 0.0460 0.3329 0.072 Uiso 1 1 calc R
C9 C 0.45863(17) 0.0891(3) 0.40121(15) 0.0515(9) Uani 1 1 d .
H9A H 0.4940 0.1369 0.4046 0.077 Uiso 1 1 calc R
H9B H 0.4717 0.0419 0.4334 0.077 Uiso 1 1 calc R
H9C H 0.4155 0.1174 0.4070 0.077 Uiso 1 1 calc R
C10 C 0.25331(16) 0.2085(2) 0.20173(16) 0.0482(9) Uani 1 1 d .
H10 H 0.2295 0.1546 0.2173 0.058 Uiso 1 1 calc R
C11 C 0.22839(19) 0.2951(3) 0.2305(2) 0.0717(12) Uani 1 1 d .
H11A H 0.2416 0.2926 0.2761 0.108 Uiso 1 1 calc R
H11B H 0.1788 0.2987 0.2197 0.108 Uiso 1 1 calc R
H11C H 0.2487 0.3499 0.2144 0.108 Uiso 1 1 calc R
C12 C 0.2329(2) 0.2104(3) 0.13074(18) 0.0726(12) Uani 1 1 d .
H12A H 0.2535 0.2644 0.1139 0.109 Uiso 1 1 calc R
H12B H 0.1833 0.2144 0.1198 0.109 Uiso 1 1 calc R
H12C H 0.2488 0.1537 0.1130 0.109 Uiso 1 1 calc R
C13 C 0.11781(13) -0.00953(18) 0.32120(12) 0.0249(6) Uani 1 1 d .
C14 C 0.06548(14) 0.04730(19) 0.28925(12) 0.0279(6) Uani 1 1 d .
C15 C -0.00194(15) 0.0196(2) 0.28567(13) 0.0338(7) Uani 1 1 d .
H15 H -0.0371 0.0573 0.2637 0.041 Uiso 1 1 calc R
C16 C -0.01878(15) -0.0608(2) 0.31319(13) 0.0358(7) Uani 1 1 d .
H16 H -0.0651 -0.0787 0.3102 0.043 Uiso 1 1 calc R
C17 C 0.03217(15) -0.1154(2) 0.34521(13) 0.0336(7) Uani 1 1 d .
H17 H 0.0203 -0.1706 0.3646 0.040 Uiso 1 1 calc R
C18 C 0.10051(14) -0.09201(18) 0.34991(12) 0.0273(6) Uani 1 1 d .
C19 C 0.08068(15) 0.1367(2) 0.25759(13) 0.0342(7) Uani 1 1 d .
H19 H 0.1307 0.1480 0.2687 0.041 Uiso 1 1 calc R
C20 C 0.04483(17) 0.2191(2) 0.28102(16) 0.0478(9) Uani 1 1 d .
H20A H -0.0045 0.2099 0.2713 0.072 Uiso 1 1 calc R
H20B H 0.0571 0.2756 0.2606 0.072 Uiso 1 1 calc R
H20C H 0.0587 0.2249 0.3263 0.072 Uiso 1 1 calc R
C21 C 0.06378(18) 0.1292(2) 0.18667(14) 0.0503(9) Uani 1 1 d .
H21A H 0.0907 0.0793 0.1723 0.075 Uiso 1 1 calc R
H21B H 0.0745 0.1879 0.1678 0.075 Uiso 1 1 calc R
H21C H 0.0153 0.1156 0.1742 0.075 Uiso 1 1 calc R
C22 C 0.15461(15) -0.1548(2) 0.38546(13) 0.0341(7) Uani 1 1 d .
H22 H 0.1999 -0.1291 0.3802 0.041 Uiso 1 1 calc R
C23 C 0.15148(18) -0.1543(3) 0.45523(15) 0.0595(10) Uani 1 1 d .
H23A H 0.1561 -0.0906 0.4710 0.089 Uiso 1 1 calc R
H23B H 0.1886 -0.1922 0.4775 0.089 Uiso 1 1 calc R
H23C H 0.1078 -0.1798 0.4620 0.089 Uiso 1 1 calc R
C24 C 0.15032(19) -0.2530(2) 0.35988(18) 0.0579(10) Uani 1 1 d .
H24A H 0.1077 -0.2816 0.3669 0.087 Uiso 1 1 calc R
H24B H 0.1889 -0.2893 0.3813 0.087 Uiso 1 1 calc R
H24C H 0.1517 -0.2515 0.3150 0.087 Uiso 1 1 calc R
C25 C 0.14255(14) 0.27888(19) 0.44302(12) 0.0283(6) Uani 1 1 d .
C26 C 0.14693(15) 0.37705(19) 0.44218(13) 0.0329(7) Uani 1 1 d .
C27 C 0.10737(16) 0.4278(2) 0.47701(14) 0.0402(8) Uani 1 1 d .
H27 H 0.1094 0.4935 0.4757 0.048 Uiso 1 1 calc R
C28 C 0.06568(16) 0.3870(2) 0.51316(14) 0.0411(8) Uani 1 1 d .
H28 H 0.0398 0.4238 0.5369 0.049 Uiso 1 1 calc R
C29 C 0.06186(15) 0.2918(2) 0.51446(13) 0.0366(7) Uani 1 1 d .
H29 H 0.0329 0.2631 0.5393 0.044 Uiso 1 1 calc R
C30 C 0.09938(14) 0.23663(19) 0.48020(12) 0.0292(6) Uani 1 1 d .
C31 C 0.19102(17) 0.4248(2) 0.40178(15) 0.0425(8) Uani 1 1 d .
H31 H 0.2255 0.3788 0.3927 0.051 Uiso 1 1 calc R
C32 C 0.1496(2) 0.4540(3) 0.33942(17) 0.0720(12) Uani 1 1 d .
H32A H 0.1279 0.3994 0.3178 0.108 Uiso 1 1 calc R
H32B H 0.1796 0.4829 0.3136 0.108 Uiso 1 1 calc R
H32C H 0.1146 0.4984 0.3467 0.108 Uiso 1 1 calc R
C33 C 0.22965(19) 0.5075(2) 0.43393(19) 0.0626(11) Uani 1 1 d .
H33A H 0.1973 0.5563 0.4403 0.094 Uiso 1 1 calc R
H33B H 0.2613 0.5312 0.4077 0.094 Uiso 1 1 calc R
H33C H 0.2551 0.4881 0.4745 0.094 Uiso 1 1 calc R
C34 C 0.09199(15) 0.1321(2) 0.48140(13) 0.0349(7) Uani 1 1 d .
H34 H 0.1275 0.1046 0.4594 0.042 Uiso 1 1 calc R
C35 C 0.10311(17) 0.0938(2) 0.54860(15) 0.0480(9) Uani 1 1 d .
H35A H 0.1467 0.1161 0.5713 0.072 Uiso 1 1 calc R
H35B H 0.1034 0.0259 0.5474 0.072 Uiso 1 1 calc R
H35C H 0.0663 0.1150 0.5699 0.072 Uiso 1 1 calc R
C36 C 0.02266(16) 0.1015(2) 0.44687(15) 0.0484(9) Uani 1 1 d .
H36A H -0.0129 0.1239 0.4693 0.073 Uiso 1 1 calc R
H36B H 0.0211 0.0337 0.4446 0.073 Uiso 1 1 calc R
H36C H 0.0152 0.1273 0.4045 0.073 Uiso 1 1 calc R
C37 C 0.31293(14) -0.27652(19) 0.29952(13) 0.0310(7) Uani 1 1 d .
C38 C 0.29629(15) -0.3406(2) 0.25011(13) 0.0341(7) Uani 1 1 d .
C39 C 0.32896(16) -0.4260(2) 0.25344(15) 0.0415(8) Uani 1 1 d .
H39 H 0.3179 -0.4686 0.2199 0.050 Uiso 1 1 calc R
C40 C 0.37700(17) -0.4502(2) 0.30413(16) 0.0461(8) Uani 1 1 d .
H40 H 0.4002 -0.5077 0.3049 0.055 Uiso 1 1 calc R
C41 C 0.39098(17) -0.3896(2) 0.35381(16) 0.0457(8) Uani 1 1 d .
H41 H 0.4230 -0.4071 0.3894 0.055 Uiso 1 1 calc R
C42 C 0.35947(16) -0.3041(2) 0.35315(14) 0.0385(7) Uani 1 1 d .
C43 C 0.24233(17) -0.3190(2) 0.19394(14) 0.0441(8) Uani 1 1 d .
H43 H 0.2263 -0.2544 0.1992 0.053 Uiso 1 1 calc R
C44 C 0.1809(2) -0.3827(3) 0.19082(19) 0.0710(12) Uani 1 1 d .
H44A H 0.1952 -0.4472 0.1871 0.106 Uiso 1 1 calc R
H44B H 0.1469 -0.3664 0.1544 0.106 Uiso 1 1 calc R
H44C H 0.1612 -0.3756 0.2290 0.106 Uiso 1 1 calc R
C45 C 0.2699(2) -0.3224(3) 0.13250(16) 0.0723(12) Uani 1 1 d .
H45A H 0.3081 -0.2790 0.1345 0.108 Uiso 1 1 calc R
H45B H 0.2339 -0.3049 0.0980 0.108 Uiso 1 1 calc R
H45C H 0.2856 -0.3853 0.1256 0.108 Uiso 1 1 calc R
C46 C 0.37393(18) -0.2405(2) 0.40920(15) 0.0474(9) Uani 1 1 d .
H46 H 0.3420 -0.1869 0.4008 0.057 Uiso 1 1 calc R
C47 C 0.3605(3) -0.2864(3) 0.46896(18) 0.0873(15) Uani 1 1 d .
H47A H 0.3936 -0.3361 0.4807 0.131 Uiso 1 1 calc R
H47B H 0.3144 -0.3123 0.4621 0.131 Uiso 1 1 calc R
H47C H 0.3647 -0.2403 0.5025 0.131 Uiso 1 1 calc R
C48 C 0.4449(2) -0.2017(3) 0.4187(2) 0.0819(14) Uani 1 1 d .
H48A H 0.4778 -0.2525 0.4269 0.123 Uiso 1 1 calc R
H48B H 0.4511 -0.1590 0.4543 0.123 Uiso 1 1 calc R
H48C H 0.4520 -0.1684 0.3810 0.123 Uiso 1 1 calc R
C49 C 0.38998(16) -0.1330(2) 0.20729(15) 0.0477(9) Uani 1 1 d .
H49A H 0.3740 -0.1972 0.2114 0.057 Uiso 1 1 calc R
H49B H 0.4162 -0.1131 0.2480 0.057 Uiso 1 1 calc R
C50 C 0.43296(19) -0.1269(3) 0.15695(18) 0.0634(11) Uani 1 1 d .
H50A H 0.4818 -0.1341 0.1746 0.076 Uiso 1 1 calc R
H50B H 0.4198 -0.1751 0.1247 0.076 Uiso 1 1 calc R
C51 C 0.4186(2) -0.0327(3) 0.1303(2) 0.0779(13) Uani 1 1 d .
H51A H 0.4484 0.0141 0.1545 0.093 Uiso 1 1 calc R
H51B H 0.4252 -0.0304 0.0861 0.093 Uiso 1 1 calc R
C52 C 0.34684(18) -0.0172(3) 0.13564(17) 0.0568(10) Uani 1 1 d .
H52A H 0.3387 0.0493 0.1427 0.068 Uiso 1 1 calc R
H52B H 0.3168 -0.0368 0.0968 0.068 Uiso 1 1 calc R
C53 C 0.16824(17) -0.0886(2) 0.11182(14) 0.0444(8) Uani 1 1 d .
H53A H 0.2120 -0.1163 0.1055 0.053 Uiso 1 1 calc R
H53B H 0.1657 -0.0245 0.0953 0.053 Uiso 1 1 calc R
C54 C 0.10951(18) -0.1452(3) 0.07924(14) 0.0521(9) Uani 1 1 d .
H54A H 0.0922 -0.1203 0.0371 0.063 Uiso 1 1 calc R
H54B H 0.1229 -0.2107 0.0754 0.063 Uiso 1 1 calc R
C55 C 0.05754(18) -0.1364(3) 0.12076(16) 0.0585(10) Uani 1 1 d .
H55A H 0.0261 -0.1900 0.1158 0.070 Uiso 1 1 calc R
H55B H 0.0308 -0.0787 0.1118 0.070 Uiso 1 1 calc R
C56 C 0.09890(15) -0.1341(2) 0.18493(14) 0.0408(8) Uani 1 1 d .
H56A H 0.0752 -0.0985 0.2138 0.049 Uiso 1 1 calc R
H56B H 0.1075 -0.1977 0.2015 0.049 Uiso 1 1 calc R
C57 C 0.32231(17) -0.0237(2) 0.46448(16) 0.0471(8) Uani 1 1 d .
H57A H 0.3507 -0.0270 0.4312 0.057 Uiso 1 1 calc R
H57B H 0.2926 -0.0790 0.4615 0.057 Uiso 1 1 calc R
C58 C 0.36642(19) -0.0183(3) 0.52811(16) 0.0648(11) Uani 1 1 d .
H58A H 0.4134 0.0000 0.5244 0.078 Uiso 1 1 calc R
H58B H 0.3678 -0.0788 0.5498 0.078 Uiso 1 1 calc R
C59 C 0.33305(18) 0.0553(3) 0.56346(16) 0.0554(9) Uani 1 1 d .
H59A H 0.3244 0.0313 0.6041 0.066 Uiso 1 1 calc R
H59B H 0.3618 0.1114 0.5708 0.066 Uiso 1 1 calc R
C60 C 0.26766(17) 0.0756(2) 0.52043(15) 0.0490(9) Uani 1 1 d .
H60A H 0.2308 0.0343 0.5293 0.059 Uiso 1 1 calc R
H60B H 0.2537 0.1408 0.5247 0.059 Uiso 1 1 calc R
C61 C 0.37271(17) 0.3172(2) 0.37483(17) 0.0519(9) Uani 1 1 d .
H61A H 0.3440 0.3680 0.3541 0.062 Uiso 1 1 calc R
H61B H 0.3947 0.2849 0.3433 0.062 Uiso 1 1 calc R
C62 C 0.42541(18) 0.3546(3) 0.42700(18) 0.0589(10) Uani 1 1 d .
H62A H 0.4648 0.3122 0.4365 0.071 Uiso 1 1 calc R
H62B H 0.4416 0.4166 0.4165 0.071 Uiso 1 1 calc R
C63 C 0.38653(19) 0.3598(3) 0.48045(18) 0.0630(11) Uani 1 1 d .
H63A H 0.3599 0.4179 0.4789 0.076 Uiso 1 1 calc R
H63B H 0.4175 0.3560 0.5211 0.076 Uiso 1 1 calc R
C64 C 0.34040(19) 0.2765(3) 0.47026(16) 0.0556(10) Uani 1 1 d .
H64A H 0.3608 0.2238 0.4961 0.067 Uiso 1 1 calc R
H64B H 0.2957 0.2910 0.4820 0.067 Uiso 1 1 calc R

loop_
_atom_site_aniso_label
_atom_site_aniso_U_11
_atom_site_aniso_U_22
_atom_site_aniso_U_33
_atom_site_aniso_U_23
_atom_site_aniso_U_13
_atom_site_aniso_U_12
Ca1 0.0268(3) 0.0250(3) 0.0260(3) 0.0006(2) 0.0035(2) 0.0020(2)
Ca2 0.0282(3) 0.0265(3) 0.0312(3) -0.0017(3) 0.0074(2) -0.0004(2)
O1 0.0254(10) 0.0286(11) 0.0327(11) 0.0017(8) 0.0090(8) -0.0026(8)
O2 0.0217(10) 0.0272(10) 0.0341(11) 0.0024(8) 0.0074(8) -0.0010(8)
O3 0.0356(12) 0.0275(11) 0.0377(11) -0.0001(9) 0.0131(9) 0.0025(9)
O4 0.0417(12) 0.0260(11) 0.0374(12) 0.0032(9) 0.0055(10) 0.0066(9)
O5 0.0409(13) 0.0519(14) 0.0392(12) 0.0056(10) 0.0163(10) 0.0070(11)
O6 0.0380(12) 0.0428(13) 0.0304(11) -0.0012(9) -0.0007(9) -0.0034(10)
O7 0.0550(14) 0.0484(14) 0.0326(12) -0.0015(10) 0.0038(10) 0.0137(11)
O8 0.0409(13) 0.0438(13) 0.0508(14) -0.0101(11) 0.0134(11) -0.0112(10)
C1 0.0302(16) 0.0293(16) 0.0334(16) -0.0034(13) 0.0086(13) -0.0059(13)
C2 0.0282(16) 0.0320(17) 0.0383(17) -0.0036(13) 0.0084(13) -0.0047(13)
C3 0.0307(18) 0.051(2) 0.063(2) 0.0011(18) 0.0133(16) -0.0083(16)
C4 0.049(2) 0.058(2) 0.072(3) 0.020(2) 0.020(2) -0.0148(19)
C5 0.056(2) 0.055(2) 0.061(2) 0.0248(19) 0.0108(19) -0.0100(19)
C6 0.0358(18) 0.0395(18) 0.0444(19) 0.0101(15) 0.0086(15) -0.0040(14)
C7 0.0274(16) 0.0400(18) 0.0457(19) -0.0018(15) 0.0082(14) 0.0034(14)
C8 0.0340(18) 0.056(2) 0.054(2) -0.0068(17) 0.0068(16) 0.0073(16)
C9 0.046(2) 0.061(2) 0.047(2) 0.0009(18) 0.0057(17) 0.0124(18)
C10 0.043(2) 0.048(2) 0.052(2) 0.0210(17) 0.0038(16) 0.0019(16)
C11 0.053(2) 0.069(3) 0.092(3) 0.002(2) 0.008(2) 0.009(2)
C12 0.060(3) 0.090(3) 0.062(3) 0.015(2) -0.005(2) 0.015(2)
C13 0.0249(15) 0.0279(15) 0.0224(14) -0.0034(12) 0.0056(11) -0.0010(12)
C14 0.0287(16) 0.0307(16) 0.0250(15) -0.0006(12) 0.0065(12) 0.0014(12)
C15 0.0321(17) 0.0371(18) 0.0310(16) -0.0038(13) 0.0018(13) 0.0031(13)
C16 0.0268(16) 0.0429(19) 0.0376(17) -0.0065(15) 0.0048(14) -0.0054(14)
C17 0.0391(18) 0.0315(17) 0.0323(16) -0.0012(13) 0.0120(14) -0.0061(14)
C18 0.0325(16) 0.0249(15) 0.0250(14) -0.0026(12) 0.0069(12) -0.0031(12)
C19 0.0323(17) 0.0350(17) 0.0350(17) 0.0090(14) 0.0053(13) 0.0057(13)
C20 0.055(2) 0.0338(18) 0.054(2) 0.0050(16) 0.0072(17) 0.0074(16)
C21 0.065(2) 0.049(2) 0.0377(19) 0.0113(16) 0.0122(17) 0.0080(18)
C22 0.0357(17) 0.0332(17) 0.0333(16) 0.0059(13) 0.0053(13) -0.0011(13)
C23 0.055(2) 0.083(3) 0.038(2) 0.0140(19) 0.0004(17) 0.005(2)
C24 0.065(2) 0.038(2) 0.067(2) 0.0053(18) 0.000(2) 0.0095(18)
C25 0.0295(16) 0.0304(16) 0.0238(14) -0.0026(12) 0.0010(12) 0.0030(13)
C26 0.0368(17) 0.0293(17) 0.0305(16) -0.0033(13) -0.0006(13) 0.0026(13)
C27 0.049(2) 0.0302(17) 0.0383(18) -0.0082(14) -0.0013(16) 0.0043(15)
C28 0.046(2) 0.044(2) 0.0332(17) -0.0122(15) 0.0053(15) 0.0102(16)
C29 0.0345(17) 0.048(2) 0.0280(16) -0.0054(14) 0.0058(13) -0.0006(15)
C30 0.0267(15) 0.0333(16) 0.0262(15) -0.0029(12) 0.0004(12) -0.0018(12)
C31 0.052(2) 0.0261(17) 0.051(2) 0.0015(15) 0.0113(16) -0.0004(15)
C32 0.090(3) 0.072(3) 0.054(2) 0.023(2) 0.014(2) -0.006(2)
C33 0.060(2) 0.037(2) 0.091(3) -0.006(2) 0.016(2) -0.0067(18)
C34 0.0353(17) 0.0341(17) 0.0379(17) -0.0027(14) 0.0131(14) -0.0065(14)
C35 0.052(2) 0.045(2) 0.048(2) 0.0074(16) 0.0113(17) -0.0028(17)
C36 0.053(2) 0.049(2) 0.045(2) -0.0101(17) 0.0118(17) -0.0154(17)
C37 0.0338(17) 0.0273(16) 0.0335(16) 0.0050(13) 0.0107(13) 0.0027(13)
C38 0.0406(18) 0.0290(16) 0.0344(16) 0.0026(13) 0.0110(14) 0.0023(13)
C39 0.051(2) 0.0313(18) 0.0442(19) -0.0050(14) 0.0139(16) 0.0039(15)
C40 0.053(2) 0.0305(18) 0.056(2) 0.0048(16) 0.0126(18) 0.0129(16)
C41 0.049(2) 0.0390(19) 0.046(2) 0.0073(16) 0.0017(16) 0.0105(16)
C42 0.0432(19) 0.0310(17) 0.0403(18) 0.0030(14) 0.0042(15) 0.0068(14)
C43 0.057(2) 0.0342(18) 0.0388(18) -0.0028(15) 0.0010(16) 0.0039(16)
C44 0.064(3) 0.064(3) 0.076(3) -0.002(2) -0.011(2) -0.009(2)
C45 0.092(3) 0.082(3) 0.040(2) 0.002(2) 0.004(2) 0.007(3)
C46 0.057(2) 0.0380(19) 0.0417(19) -0.0001(15) -0.0065(17) 0.0098(17)
C47 0.126(4) 0.089(3) 0.052(3) -0.024(2) 0.032(3) -0.032(3)
C48 0.085(3) 0.083(3) 0.083(3) -0.030(3) 0.028(3) -0.024(3)
C49 0.045(2) 0.053(2) 0.049(2) 0.0034(17) 0.0156(16) 0.0097(17)
C50 0.058(2) 0.072(3) 0.067(3) 0.014(2) 0.031(2) 0.019(2)
C51 0.074(3) 0.085(3) 0.085(3) 0.024(3) 0.042(2) 0.013(2)
C52 0.058(2) 0.065(2) 0.052(2) 0.0144(19) 0.0218(19) 0.0116(19)
C53 0.046(2) 0.054(2) 0.0323(17) 0.0023(15) 0.0032(15) -0.0058(16)
C54 0.064(2) 0.062(2) 0.0295(17) -0.0020(16) 0.0042(16) -0.0196(19)
C55 0.053(2) 0.074(3) 0.045(2) -0.0029(19) -0.0024(18) -0.021(2)
C56 0.0422(19) 0.046(2) 0.0335(17) -0.0041(15) 0.0046(14) -0.0067(15)
C57 0.049(2) 0.041(2) 0.051(2) 0.0010(16) 0.0055(17) 0.0091(16)
C58 0.061(2) 0.084(3) 0.050(2) 0.007(2) 0.0082(19) 0.025(2)
C59 0.061(2) 0.062(2) 0.042(2) 0.0003(18) 0.0025(18) 0.0060(19)
C60 0.053(2) 0.051(2) 0.043(2) -0.0039(16) 0.0117(17) 0.0076(17)
C61 0.047(2) 0.046(2) 0.064(2) -0.0057(18) 0.0145(18) -0.0157(17)
C62 0.045(2) 0.048(2) 0.083(3) -0.010(2) 0.012(2) -0.0132(18)
C63 0.056(2) 0.058(2) 0.072(3) -0.019(2) 0.001(2) -0.010(2)
C64 0.059(2) 0.059(2) 0.048(2) -0.0073(18) 0.0054(18) -0.0124(19)

loop_
_atom_type_symbol
_atom_type_description
_atom_type_scat_dispersion_real
_atom_type_scat_dispersion_imag
_atom_type_scat_source
C C 0.0033 0.0016 'International Tables Vol C Tables 4.2.6.8 and 6.1.1.4'
H H 0.0000 0.0000 'International Tables Vol C Tables 4.2.6.8 and 6.1.1.4'
O O 0.0106 0.0060 'International Tables Vol C Tables 4.2.6.8 and 6.1.1.4'
Ca Ca 0.2262 0.3064 'International Tables Vol C Tables 4.2.6.8 and 6.1.1.4'

loop_
_geom_angle_atom_site_label_1
_geom_angle_atom_site_label_2
_geom_angle_atom_site_label_3
_geom_angle
O4 Ca1 O2 112.55(7)
O4 Ca1 O1 123.55(8)
O2 Ca1 O1 74.99(7)
O4 Ca1 O6 103.67(8)
O2 Ca1 O6 94.04(7)
O1 Ca1 O6 132.33(7)
O4 Ca1 O5 87.29(7)
O2 Ca1 O5 158.72(7)
O1 Ca1 O5 87.83(7)
O6 Ca1 O5 88.29(8)
O4 Ca1 Ca2 122.36(6)
O2 Ca1 Ca2 36.85(5)
O1 Ca1 Ca2 38.46(5)
O6 Ca1 Ca2 120.53(6)
O5 Ca1 Ca2 125.98(6)
O3 Ca2 O2 111.49(8)
O3 Ca2 O1 162.18(7)
O2 Ca2 O1 74.91(7)
O3 Ca2 O7 94.10(8)
O2 Ca2 O7 92.59(8)
O1 Ca2 O7 102.35(8)
O3 Ca2 O8 84.49(8)
O2 Ca2 O8 164.00(7)
O1 Ca2 O8 90.02(7)
O7 Ca2 O8 85.29(8)
O3 Ca2 Ca1 147.36(6)
O2 Ca2 Ca1 37.07(5)
O1 Ca2 Ca1 38.16(5)
O7 Ca2 Ca1 95.65(6)
O8 Ca2 Ca1 127.29(6)
C1 O1 Ca1 127.22(16)
C1 O1 Ca2 125.74(16)
Ca1 O1 Ca2 103.38(7)
C13 O2 Ca2 128.68(16)
C13 O2 Ca1 124.34(15)
Ca2 O2 Ca1 106.09(7)
C25 O3 Ca2 173.01(18)
C37 O4 Ca1 161.71(18)
C52 O5 C49 108.6(2)
C52 O5 Ca1 134.35(19)
C49 O5 Ca1 115.12(17)
C53 O6 C56 108.5(2)
C53 O6 Ca1 125.59(17)
C56 O6 Ca1 124.23(16)
C57 O7 C60 105.3(2)
C57 O7 Ca2 126.83(18)
C60 O7 Ca2 127.56(18)
C61 O8 C64 108.5(2)
C61 O8 Ca2 134.65(19)
C64 O8 Ca2 115.79(18)
O1 C1 C6 120.0(3)
O1 C1 C2 120.3(3)
C6 C1 C2 119.7(3)
C3 C2 C1 119.0(3)
C3 C2 C7 121.0(3)
C1 C2 C7 120.0(2)
C4 C3 C2 121.6(3)
C4 C3 H3 119.2
C2 C3 H3 119.2
C3 C4 C5 119.4(3)
C3 C4 H4 120.3
C5 C4 H4 120.3
C4 C5 C6 121.6(3)
C4 C5 H5 119.2
C6 C5 H5 119.2
C5 C6 C1 118.7(3)
C5 C6 C10 120.1(3)
C1 C6 C10 121.1(3)
C2 C7 C8 113.9(3)
C2 C7 C9 110.2(3)
C8 C7 C9 109.3(3)
C2 C7 H7 107.8
C8 C7 H7 107.8
C9 C7 H7 107.8
C7 C8 H8A 109.5
C7 C8 H8B 109.5
H8A C8 H8B 109.5
C7 C8 H8C 109.5
H8A C8 H8C 109.5
H8B C8 H8C 109.5
C7 C9 H9A 109.5
C7 C9 H9B 109.5
H9A C9 H9B 109.5
C7 C9 H9C 109.5
H9A C9 H9C 109.5
H9B C9 H9C 109.5
C6 C10 C11 111.5(3)
C6 C10 C12 113.1(3)
C11 C10 C12 110.5(3)
C6 C10 H10 107.1
C11 C10 H10 107.1
C12 C10 H10 107.1
C10 C11 H11A 109.5
C10 C11 H11B 109.5
H11A C11 H11B 109.5
C10 C11 H11C 109.5
H11A C11 H11C 109.5
H11B C11 H11C 109.5
C10 C12 H12A 109.5
C10 C12 H12B 109.5
H12A C12 H12B 109.5
C10 C12 H12C 109.5
H12A C12 H12C 109.5
H12B C12 H12C 109.5
O2 C13 C18 120.4(2)
O2 C13 C14 120.2(2)
C18 C13 C14 119.3(2)
C15 C14 C13 119.2(3)
C15 C14 C19 118.9(3)
C13 C14 C19 121.9(2)
C16 C15 C14 121.5(3)
C16 C15 H15 119.2
C14 C15 H15 119.2
C15 C16 C17 119.3(3)
C15 C16 H16 120.4
C17 C16 H16 120.4
C16 C17 C18 121.9(3)
C16 C17 H17 119.0
C18 C17 H17 119.0
C17 C18 C13 118.7(3)
C17 C18 C22 119.8(2)
C13 C18 C22 121.5(2)
C14 C19 C20 111.9(2)
C14 C19 C21 111.8(3)
C20 C19 C21 110.9(3)
C14 C19 H19 107.3
C20 C19 H19 107.3
C21 C19 H19 107.3
C19 C20 H20A 109.5
C19 C20 H20B 109.5
H20A C20 H20B 109.5
C19 C20 H20C 109.5
H20A C20 H20C 109.5
H20B C20 H20C 109.5
C19 C21 H21A 109.5
C19 C21 H21B 109.5
H21A C21 H21B 109.5
C19 C21 H21C 109.5
H21A C21 H21C 109.5
H21B C21 H21C 109.5
C18 C22 C24 112.3(2)
C18 C22 C23 111.0(3)
C24 C22 C23 110.9(3)
C18 C22 H22 107.5
C24 C22 H22 107.5
C23 C22 H22 107.5
C22 C23 H23A 109.5
C22 C23 H23B 109.5
H23A C23 H23B 109.5
C22 C23 H23C 109.5
H23A C23 H23C 109.5
H23B C23 H23C 109.5
C22 C24 H24A 109.5
C22 C24 H24B 109.5
H24A C24 H24B 109.5
C22 C24 H24C 109.5
H24A C24 H24C 109.5
H24B C24 H24C 109.5
O3 C25 C30 120.7(2)
O3 C25 C26 120.4(3)
C30 C25 C26 118.9(3)
C27 C26 C25 118.5(3)
C27 C26 C31 121.0(3)
C25 C26 C31 120.4(3)
C28 C27 C26 122.8(3)
C28 C27 H27 118.6
C26 C27 H27 118.6
C27 C28 C29 118.8(3)
C27 C28 H28 120.6
C29 C28 H28 120.6
C28 C29 C30 121.6(3)
C28 C29 H29 119.2
C30 C29 H29 119.2
C29 C30 C25 119.5(3)
C29 C30 C34 119.9(3)
C25 C30 C34 120.6(2)
C26 C31 C32 111.2(3)
C26 C31 C33 113.0(3)
C32 C31 C33 110.3(3)
C26 C31 H31 107.4
C32 C31 H31 107.4
C33 C31 H31 107.4
C31 C32 H32A 109.5
C31 C32 H32B 109.5
H32A C32 H32B 109.5
C31 C32 H32C 109.5
H32A C32 H32C 109.5
H32B C32 H32C 109.5
C31 C33 H33A 109.5
C31 C33 H33B 109.5
H33A C33 H33B 109.5
C31 C33 H33C 109.5
H33A C33 H33C 109.5
H33B C33 H33C 109.5
C30 C34 C36 111.3(3)
C30 C34 C35 112.0(2)
C36 C34 C35 109.6(2)
C30 C34 H34 107.9
C36 C34 H34 107.9
C35 C34 H34 107.9
C34 C35 H35A 109.5
C34 C35 H35B 109.5
H35A C35 H35B 109.5
C34 C35 H35C 109.5
H35A C35 H35C 109.5
H35B C35 H35C 109.5
C34 C36 H36A 109.5
C34 C36 H36B 109.5
H36A C36 H36B 109.5
C34 C36 H36C 109.5
H36A C36 H36C 109.5
H36B C36 H36C 109.5
O4 C37 C38 121.3(3)
O4 C37 C42 120.2(3)
C38 C37 C42 118.5(3)
C39 C38 C37 119.5(3)
C39 C38 C43 119.1(3)
C37 C38 C43 121.4(3)
C40 C39 C38 121.6(3)
C40 C39 H39 119.2
C38 C39 H39 119.2
C39 C40 C41 119.1(3)
C39 C40 H40 120.5
C41 C40 H40 120.5
C40 C41 C42 121.7(3)
C40 C41 H41 119.2
C42 C41 H41 119.2
C41 C42 C37 119.5(3)
C41 C42 C46 120.5(3)
C37 C42 C46 120.0(3)
C38 C43 C44 111.6(3)
C38 C43 C45 112.6(3)
C44 C43 C45 110.3(3)
C38 C43 H43 107.3
C44 C43 H43 107.3
C45 C43 H43 107.3
C43 C44 H44A 109.5
C43 C44 H44B 109.5
H44A C44 H44B 109.5
C43 C44 H44C 109.5
H44A C44 H44C 109.5
H44B C44 H44C 109.5
C43 C45 H45A 109.5
C43 C45 H45B 109.5
H45A C45 H45B 109.5
C43 C45 H45C 109.5
H45A C45 H45C 109.5
H45B C45 H45C 109.5
C48 C46 C42 112.6(3)
C48 C46 C47 110.0(3)
C42 C46 C47 112.6(3)
C48 C46 H46 107.1
C42 C46 H46 107.1
C47 C46 H46 107.1
C46 C47 H47A 109.5
C46 C47 H47B 109.5
H47A C47 H47B 109.5
C46 C47 H47C 109.5
H47A C47 H47C 109.5
H47B C47 H47C 109.5
C46 C48 H48A 109.5
C46 C48 H48B 109.5
H48A C48 H48B 109.5
C46 C48 H48C 109.5
H48A C48 H48C 109.5
H48B C48 H48C 109.5
O5 C49 C50 105.6(3)
O5 C49 H49A 110.6
C50 C49 H49A 110.6
O5 C49 H49B 110.6
C50 C49 H49B 110.6
H49A C49 H49B 108.8
C51 C50 C49 103.9(3)
C51 C50 H50A 111.0
C49 C50 H50A 111.0
C51 C50 H50B 111.0
C49 C50 H50B 111.0
H50A C50 H50B 109.0
C52 C51 C50 103.5(3)
C52 C51 H51A 111.1
C50 C51 H51A 111.1
C52 C51 H51B 111.1
C50 C51 H51B 111.1
H51A C51 H51B 109.0
O5 C52 C51 107.2(3)
O5 C52 H52A 110.3
C51 C52 H52A 110.3
O5 C52 H52B 110.3
C51 C52 H52B 110.3
H52A C52 H52B 108.5
O6 C53 C54 106.3(2)
O6 C53 H53A 110.5
C54 C53 H53A 110.5
O6 C53 H53B 110.5
C54 C53 H53B 110.5
H53A C53 H53B 108.7
C55 C54 C53 103.6(3)
C55 C54 H54A 111.0
C53 C54 H54A 111.0
C55 C54 H54B 111.0
C53 C54 H54B 111.0
H54A C54 H54B 109.0
C54 C55 C56 103.6(3)
C54 C55 H55A 111.0
C56 C55 H55A 111.0
C54 C55 H55B 111.0
C56 C55 H55B 111.0
H55A C55 H55B 109.0
O6 C56 C55 105.3(2)
O6 C56 H56A 110.7
C55 C56 H56A 110.7
O6 C56 H56B 110.7
C55 C56 H56B 110.7
H56A C56 H56B 108.8
O7 C57 C58 105.4(3)
O7 C57 H57A 110.7
C58 C57 H57A 110.7
O7 C57 H57B 110.7
C58 C57 H57B 110.7
H57A C57 H57B 108.8
C57 C58 C59 105.0(3)
C57 C58 H58A 110.7
C59 C58 H58A 110.7
C57 C58 H58B 110.7
C59 C58 H58B 110.7
H58A C58 H58B 108.8
C60 C59 C58 103.3(3)
C60 C59 H59A 111.1
C58 C59 H59A 111.1
C60 C59 H59B 111.1
C58 C59 H59B 111.1
H59A C59 H59B 109.1
O7 C60 C59 104.2(3)
O7 C60 H60A 110.9
C59 C60 H60A 110.9
O7 C60 H60B 110.9
C59 C60 H60B 110.9
H60A C60 H60B 108.9
O8 C61 C62 105.2(3)
O8 C61 H61A 110.7
C62 C61 H61A 110.7
O8 C61 H61B 110.7
C62 C61 H61B 110.7
H61A C61 H61B 108.8
C63 C62 C61 102.2(3)
C63 C62 H62A 111.3
C61 C62 H62A 111.3
C63 C62 H62B 111.3
C61 C62 H62B 111.3
H62A C62 H62B 109.2
C62 C63 C64 103.2(3)
C62 C63 H63A 111.1
C64 C63 H63A 111.1
C62 C63 H63B 111.1
C64 C63 H63B 111.1
H63A C63 H63B 109.1
O8 C64 C63 106.9(3)
O8 C64 H64A 110.3
C63 C64 H64A 110.3
O8 C64 H64B 110.3
C63 C64 H64B 110.3
H64A C64 H64B 108.6

loop_
_geom_bond_atom_site_label_1
_geom_bond_atom_site_label_2
_geom_bond_distance
Ca1 O4 2.152(2)
Ca1 O2 2.2905(19)
Ca1 O1 2.319(2)
Ca1 O6 2.393(2)
Ca1 O5 2.456(2)
Ca1 Ca2 3.6514(13)
Ca2 O3 2.132(2)
Ca2 O2 2.279(2)
Ca2 O1 2.3343(19)
Ca2 O7 2.339(2)
Ca2 O8 2.481(2)
O1 C1 1.352(3)
O2 C13 1.357(3)
O3 C25 1.325(3)
O4 C37 1.327(3)
O5 C52 1.441(4)
O5 C49 1.448(4)
O6 C53 1.451(3)
O6 C56 1.465(3)
O7 C57 1.414(4)
O7 C60 1.445(4)
O8 C61 1.444(4)
O8 C64 1.446(4)
C1 C6 1.407(4)
C1 C2 1.410(4)
C2 C3 1.387(4)
C2 C7 1.513(4)
C3 C4 1.371(5)
C3 H3 0.9500
C4 C5 1.377(5)
C4 H4 0.9500
C5 C6 1.389(4)
C5 H5 0.9500
C6 C10 1.516(4)
C7 C8 1.530(4)
C7 C9 1.537(4)
C7 H7 1.0000
C8 H8A 0.9800
C8 H8B 0.9800
C8 H8C 0.9800
C9 H9A 0.9800
C9 H9B 0.9800
C9 H9C 0.9800
C10 C11 1.518(5)
C10 C12 1.526(5)
C10 H10 1.0000
C11 H11A 0.9800
C11 H11B 0.9800
C11 H11C 0.9800
C12 H12A 0.9800
C12 H12B 0.9800
C12 H12C 0.9800
C13 C18 1.413(4)
C13 C14 1.414(4)
C14 C15 1.393(4)
C14 C19 1.516(4)
C15 C16 1.374(4)
C15 H15 0.9500
C16 C17 1.378(4)
C16 H16 0.9500
C17 C18 1.392(4)
C17 H17 0.9500
C18 C22 1.517(4)
C19 C20 1.519(4)
C19 C21 1.523(4)
C19 H19 1.0000
C20 H20A 0.9800
C20 H20B 0.9800
C20 H20C 0.9800
C21 H21A 0.9800
C21 H21B 0.9800
C21 H21C 0.9800
C22 C24 1.521(4)
C22 C23 1.526(4)
C22 H22 1.0000
C23 H23A 0.9800
C23 H23B 0.9800
C23 H23C 0.9800
C24 H24A 0.9800
C24 H24B 0.9800
C24 H24C 0.9800
C25 C30 1.414(4)
C25 C26 1.420(4)
C26 C27 1.390(4)
C26 C31 1.509(4)
C27 C28 1.368(4)
C27 H27 0.9500
C28 C29 1.378(4)
C28 H28 0.9500
C29 C30 1.391(4)
C29 H29 0.9500
C30 C34 1.517(4)
C31 C32 1.522(5)
C31 C33 1.525(4)
C31 H31 1.0000
C32 H32A 0.9800
C32 H32B 0.9800
C32 H32C 0.9800
C33 H33A 0.9800
C33 H33B 0.9800
C33 H33C 0.9800
C34 C36 1.524(4)
C34 C35 1.541(4)
C34 H34 1.0000
C35 H35A 0.9800
C35 H35B 0.9800
C35 H35C 0.9800
C36 H36A 0.9800
C36 H36B 0.9800
C36 H36C 0.9800
C37 C38 1.413(4)
C37 C42 1.418(4)
C38 C39 1.390(4)
C38 C43 1.517(4)
C39 C40 1.377(4)
C39 H39 0.9500
C40 C41 1.380(4)
C40 H40 0.9500
C41 C42 1.385(4)
C41 H41 0.9500
C42 C46 1.513(4)
C43 C44 1.524(5)
C43 C45 1.527(5)
C43 H43 1.0000
C44 H44A 0.9800
C44 H44B 0.9800
C44 H44C 0.9800
C45 H45A 0.9800
C45 H45B 0.9800
C45 H45C 0.9800
C46 C48 1.503(5)
C46 C47 1.520(5)
C46 H46 1.0000
C47 H47A 0.9800
C47 H47B 0.9800
C47 H47C 0.9800
C48 H48A 0.9800
C48 H48B 0.9800
C48 H48C 0.9800
C49 C50 1.501(4)
C49 H49A 0.9900
C49 H49B 0.9900
C50 C51 1.487(5)
C50 H50A 0.9900
C50 H50B 0.9900
C51 C52 1.474(5)
C51 H51A 0.9900
C51 H51B 0.9900
C52 H52A 0.9900
C52 H52B 0.9900
C53 C54 1.505(4)
C53 H53A 0.9900
C53 H53B 0.9900
C54 C55 1.489(5)
C54 H54A 0.9900
C54 H54B 0.9900
C55 C56 1.495(4)
C55 H55A 0.9900
C55 H55B 0.9900
C56 H56A 0.9900
C56 H56B 0.9900
C57 C58 1.510(5)
C57 H57A 0.9900
C57 H57B 0.9900
C58 C59 1.527(5)
C58 H58A 0.9900
C58 H58B 0.9900
C59 C60 1.500(4)
C59 H59A 0.9900
C59 H59B 0.9900
C60 H60A 0.9900
C60 H60B 0.9900
C61 C62 1.510(5)
C61 H61A 0.9900
C61 H61B 0.9900
C62 C63 1.502(5)
C62 H62A 0.9900
C62 H62B 0.9900
C63 C64 1.508(5)
C63 H63A 0.9900
C63 H63B 0.9900
C64 H64A 0.9900
C64 H64B 0.9900
